data_7105239
loop_
_publ_author_name
'Fortman, George C'
'Scott, Natalie M'
'Linden, Anthony'
'Stevens, Edwin D'
'Dorta, Reto'
'Nolan, Steven P'

_publ_section_title
;
 Unusual reactivities of N-heterocyclic carbenes upon coordination to
 the platinum(II)-dimethyl moiety.
;
_journal_issue 7
_journal_name_full 'Chemical communications (Cambridge, England)'
_journal_page_first 1050
_journal_page_last 1052
_journal_paper_doi 10.1039/b920482b
_journal_volume 46
_journal_year 2010
_chemical_formula_sum 'C54 H72 N4 Pt'
_chemical_formula_weight 972.25
_chemical_name_common ((IPr)2Pt)
_chemical_name_systematic
;
?
;
_space_group_IT_number 14
_symmetry_cell_setting monoclinic
_symmetry_space_group_name_Hall '-P 2yn'
_symmetry_space_group_name_H-M 'P 1 21/n 1'
_atom_sites_solution_hydrogens geom
_atom_sites_solution_primary direct
_atom_sites_solution_secondary difmap
_audit_creation_method SHELXL-97
_cell_angle_alpha 90.00
_cell_angle_beta 92.1840(10)
_cell_angle_gamma 90.00
_cell_formula_units_Z 4
_cell_length_a 12.8035(7)
_cell_length_b 26.9007(16)
_cell_length_c 14.1517(8)
_cell_measurement_reflns_used 27182
_cell_measurement_temperature 150(2)
_cell_measurement_theta_max 30.525
_cell_measurement_theta_min 2.089
_cell_volume 4870.6(5)
_computing_cell_refinement 'Bruker SMART'
_computing_data_collection 'Bruker SMART'
_computing_data_reduction 'Bruker SAINT'
_computing_molecular_graphics 'Bruker SHELXTL'
_computing_publication_material 'Bruker SHELXTL'
_computing_structure_refinement 'SHELXL-97 (Sheldrick, 1997)'
_computing_structure_solution 'SHELXS-97 (Sheldrick, 1990)'
_diffrn_ambient_temperature 150(2)
_diffrn_measured_fraction_theta_full 0.998
_diffrn_measured_fraction_theta_max 0.998
_diffrn_measurement_device_type 'CCD area detector'
_diffrn_measurement_method 'phi and omega scans'
_diffrn_radiation_monochromator graphite
_diffrn_radiation_source 'fine-focus sealed tube'
_diffrn_radiation_type MoK\a
_diffrn_radiation_wavelength 0.71073
_diffrn_reflns_av_R_equivalents 0.0478
_diffrn_reflns_av_sigmaI/netI 0.0291
_diffrn_reflns_limit_h_max 16
_diffrn_reflns_limit_h_min -16
_diffrn_reflns_limit_k_max 34
_diffrn_reflns_limit_k_min -34
_diffrn_reflns_limit_l_max 18
_diffrn_reflns_limit_l_min -18
_diffrn_reflns_number 63794
_diffrn_reflns_theta_full 27.00
_diffrn_reflns_theta_max 27.00
_diffrn_reflns_theta_min 1.76
_exptl_absorpt_coefficient_mu 2.919
_exptl_absorpt_correction_T_max 1.00000
_exptl_absorpt_correction_T_min 0.439121
_exptl_absorpt_correction_type empirical
_exptl_crystal_colour orange
_exptl_crystal_density_diffrn 1.326
_exptl_crystal_density_method 'not measured'
_exptl_crystal_description plate
_exptl_crystal_F_000 2008
_exptl_crystal_size_max 0.4
_exptl_crystal_size_mid 0.25
_exptl_crystal_size_min 0.15
_refine_diff_density_max 2.898
_refine_diff_density_min -1.129
_refine_diff_density_rms 0.133
_refine_ls_extinction_method none
_refine_ls_goodness_of_fit_ref 1.296
_refine_ls_hydrogen_treatment constr
_refine_ls_matrix_type full
_refine_ls_number_parameters 548
_refine_ls_number_reflns 10593
_refine_ls_number_restraints 531
_refine_ls_restrained_S_all 1.279
_refine_ls_R_factor_all 0.0584
_refine_ls_R_factor_gt 0.0475
_refine_ls_shift/su_max 0.017
_refine_ls_shift/su_mean 0.000
_refine_ls_structure_factor_coef Fsqd
_refine_ls_weighting_details 'calc w=1/[\s^2^(Fo^2^)+(0.0277P)^2^+31.5919P] where P=(Fo^2^+2Fc^2^)/3'
_refine_ls_weighting_scheme calc
_refine_ls_wR_factor_gt 0.1158
_refine_ls_wR_factor_ref 0.1185
_reflns_number_gt 8818
_reflns_number_total 10593
_reflns_threshold_expression >2sigma(I)
_cod_data_source_file b920482b.txt
_cod_data_source_block nol305m
_cod_depositor_comments
;
The following automatic conversions were performed:
'_exptl_absorpt_correction_type' value 'Empirical' changed to 'empirical'
according to '/home/saulius/struct/CIF-dictionaries/cif_core.dic'
dictionary named 'cif_core.dic' version 2.4.1 from 2010-06-29.

Automatic conversion script
Id: cif_fix_enum 1527 2010-12-29 10:47:43Z saulius 
;
_cod_original_sg_symbol_H-M P2(1)/n
_cod_database_code 7105239

loop_
_symmetry_equiv_pos_as_xyz
'x, y, z'
'-x+1/2, y+1/2, -z+1/2'
'-x, -y, -z'
'x-1/2, -y-1/2, z-1/2'

loop_
_atom_site_label
_atom_site_type_symbol
_atom_site_fract_x
_atom_site_fract_y
_atom_site_fract_z
_atom_site_U_iso_or_equiv
_atom_site_adp_type
_atom_site_occupancy
_atom_site_symmetry_multiplicity
_atom_site_calc_flag
_atom_site_refinement_flags
_atom_site_disorder_assembly
_atom_site_disorder_group
Pt1 Pt 0.780639(15) 0.625363(8) 0.751212(14) 0.01768(7) Uani 1 1 d U . .
N1 N 0.8876(3) 0.54552(18) 0.8751(3) 0.0222(9) Uani 1 1 d U . .
C1 C 0.8001(4) 0.5734(2) 0.8499(4) 0.0194(10) Uani 1 1 d U . .
N2 N 0.7273(3) 0.55570(18) 0.9108(3) 0.0216(9) Uani 1 1 d U . .
C2 C 0.8677(4) 0.5122(2) 0.9475(4) 0.0263(12) Uani 1 1 d U . .
H2 H 0.9157 0.4891 0.9755 0.032 Uiso 1 1 calc R . .
N3 N 0.8182(4) 0.71674(18) 0.6311(3) 0.0244(10) Uani 1 1 d U . .
C3 C 0.7697(4) 0.5186(2) 0.9697(4) 0.0267(12) Uani 1 1 d U . .
H3 H 0.7343 0.5012 1.0173 0.032 Uiso 1 1 calc R . .
N4 N 0.6729(4) 0.68213(18) 0.5906(3) 0.0246(10) Uani 1 1 d U . .
C4 C 0.9898(4) 0.5500(2) 0.8371(4) 0.0244(11) Uani 1 1 d U . .
C5 C 1.0587(4) 0.5854(2) 0.8748(4) 0.0274(11) Uani 1 1 d U . .
C6 C 1.1591(5) 0.5867(3) 0.8382(5) 0.0357(14) Uani 1 1 d U . .
H6 H 1.2080 0.6108 0.8610 0.043 Uiso 1 1 calc R . .
C7 C 1.1876(5) 0.5534(3) 0.7697(5) 0.0396(15) Uani 1 1 d U . .
H7 H 1.2555 0.5552 0.7451 0.048 Uiso 1 1 calc R . .
C8 C 1.1188(5) 0.5178(3) 0.7368(5) 0.0391(14) Uani 1 1 d U . .
H8 H 1.1411 0.4943 0.6916 0.047 Uiso 1 1 calc R . .
C9 C 1.0176(5) 0.5153(2) 0.7677(5) 0.0326(13) Uani 1 1 d U . .
C10 C 0.9411(6) 0.4766(3) 0.7295(6) 0.0458(16) Uani 1 1 d U . .
H10 H 0.8818 0.4757 0.7735 0.055 Uiso 1 1 calc R . .
C11 C 0.9870(8) 0.4247(3) 0.7278(9) 0.074(3) Uani 1 1 d U . .
H11A H 1.0382 0.4227 0.6782 0.111 Uiso 1 1 calc R . .
H11B H 0.9310 0.4005 0.7148 0.111 Uiso 1 1 calc R . .
H11C H 1.0215 0.4174 0.7892 0.111 Uiso 1 1 calc R . .
C12 C 0.8958(9) 0.4928(4) 0.6333(8) 0.088(3) Uani 1 1 d U . .
H12A H 0.8689 0.5268 0.6376 0.132 Uiso 1 1 calc R . .
H12B H 0.8388 0.4703 0.6134 0.132 Uiso 1 1 calc R . .
H12C H 0.9507 0.4917 0.5868 0.132 Uiso 1 1 calc R . .
C13 C 1.0284(5) 0.6206(2) 0.9523(5) 0.0304(12) Uani 1 1 d U . .
H13 H 0.9687 0.6053 0.9853 0.037 Uiso 1 1 calc R . .
C14 C 0.9916(5) 0.6697(3) 0.9122(5) 0.0374(15) Uani 1 1 d U . .
H14A H 1.0501 0.6867 0.8832 0.056 Uiso 1 1 calc R . .
H14B H 0.9652 0.6904 0.9631 0.056 Uiso 1 1 calc R . .
H14C H 0.9356 0.6640 0.8643 0.056 Uiso 1 1 calc R . .
C15 C 1.1173(6) 0.6294(3) 1.0267(5) 0.0428(16) Uani 1 1 d U . .
H15A H 1.1723 0.6493 0.9989 0.064 Uiso 1 1 calc R . .
H15B H 1.1462 0.5973 1.0477 0.064 Uiso 1 1 calc R . .
H15C H 1.0898 0.6471 1.0810 0.064 Uiso 1 1 calc R . .
C16 C 0.6247(4) 0.5749(2) 0.9248(4) 0.0233(10) Uani 1 1 d U . .
C17 C 0.6158(5) 0.6163(2) 0.9836(4) 0.0278(11) Uani 1 1 d U . .
C18 C 0.5156(5) 0.6303(3) 1.0085(5) 0.0355(13) Uani 1 1 d U . .
H18 H 0.5069 0.6578 1.0496 0.043 Uiso 1 1 calc R . .
C19 C 0.4287(5) 0.6045(3) 0.9741(5) 0.0377(14) Uani 1 1 d U . .
H19 H 0.3608 0.6143 0.9918 0.045 Uiso 1 1 calc R . .
C20 C 0.4404(5) 0.5645(3) 0.9138(5) 0.0329(13) Uani 1 1 d U . .
H20 H 0.3802 0.5476 0.8894 0.039 Uiso 1 1 calc R . .
C21 C 0.5384(4) 0.5488(2) 0.8886(4) 0.0260(11) Uani 1 1 d U . .
C22 C 0.5521(5) 0.5044(2) 0.8223(4) 0.0300(12) Uani 1 1 d U . .
H22 H 0.6155 0.4857 0.8456 0.036 Uiso 1 1 calc R . .
C23 C 0.5726(6) 0.5226(3) 0.7230(5) 0.0469(18) Uani 1 1 d U . .
H23A H 0.5811 0.4940 0.6811 0.070 Uiso 1 1 calc R . .
H23B H 0.6364 0.5427 0.7243 0.070 Uiso 1 1 calc R . .
H23C H 0.5135 0.5428 0.6995 0.070 Uiso 1 1 calc R . .
C24 C 0.4607(5) 0.4685(3) 0.8208(5) 0.0393(15) Uani 1 1 d U . .
H24A H 0.3980 0.4852 0.7946 0.059 Uiso 1 1 calc R . .
H24B H 0.4483 0.4573 0.8853 0.059 Uiso 1 1 calc R . .
H24C H 0.4767 0.4397 0.7814 0.059 Uiso 1 1 calc R . .
C25 C 0.7109(5) 0.6444(3) 1.0229(5) 0.0321(13) Uani 1 1 d U . .
H25 H 0.7731 0.6321 0.9892 0.039 Uiso 1 1 calc R . .
C26 C 0.6999(7) 0.7000(3) 1.0023(6) 0.055(2) Uani 1 1 d U . .
H26A H 0.6373 0.7128 1.0318 0.082 Uiso 1 1 calc R . .
H26B H 0.6935 0.7053 0.9338 0.082 Uiso 1 1 calc R . .
H26C H 0.7616 0.7176 1.0280 0.082 Uiso 1 1 calc R . .
C27 C 0.7302(6) 0.6341(3) 1.1278(5) 0.0448(17) Uani 1 1 d U . .
H27A H 0.6681 0.6434 1.1621 0.067 Uiso 1 1 calc R . .
H27B H 0.7902 0.6537 1.1516 0.067 Uiso 1 1 calc R . .
H27C H 0.7447 0.5986 1.1372 0.067 Uiso 1 1 calc R . .
C28 C 0.7570(4) 0.6768(2) 0.6538(4) 0.0224(10) Uani 1 1 d U . .
C29 C 0.7723(5) 0.7452(2) 0.5585(5) 0.0332(13) Uani 1 1 d U . .
H29 H 0.8003 0.7744 0.5316 0.040 Uiso 1 1 calc R . .
C30 C 0.6819(5) 0.7236(2) 0.5339(5) 0.0317(13) Uani 1 1 d U . .
H30 H 0.6329 0.7345 0.4864 0.038 Uiso 1 1 calc R . .
C31 C 0.9207(4) 0.7278(2) 0.6723(4) 0.0266(11) Uani 1 1 d U . .
C32 C 1.0058(5) 0.7016(2) 0.6404(5) 0.0301(12) Uani 1 1 d U . .
C33 C 1.1045(5) 0.7140(3) 0.6785(5) 0.0371(14) Uani 1 1 d U . .
H33 H 1.1641 0.6960 0.6597 0.044 Uiso 1 1 calc R . .
C34 C 1.1168(5) 0.7524(3) 0.7435(5) 0.0379(14) Uani 1 1 d U . .
H34 H 1.1844 0.7607 0.7686 0.046 Uiso 1 1 calc R . .
C35 C 1.0306(5) 0.7785(3) 0.7718(5) 0.0375(14) Uani 1 1 d U . .
H35 H 1.0400 0.8053 0.8150 0.045 Uiso 1 1 calc R . .
C36 C 0.9307(5) 0.7666(2) 0.7385(5) 0.0310(12) Uani 1 1 d U . .
C37 C 0.8370(6) 0.7953(3) 0.7724(6) 0.0428(15) Uani 1 1 d U . .
H37 H 0.7716 0.7773 0.7519 0.051 Uiso 1 1 calc R . .
C38 C 0.8415(8) 0.7993(4) 0.8807(6) 0.065(2) Uani 1 1 d U . .
H38A H 0.8478 0.7660 0.9084 0.097 Uiso 1 1 calc R . .
H38B H 0.7775 0.8152 0.9017 0.097 Uiso 1 1 calc R . .
H38C H 0.9022 0.8194 0.9012 0.097 Uiso 1 1 calc R . .
C39 C 0.8323(8) 0.8479(4) 0.7335(8) 0.071(3) Uani 1 1 d U . .
H39A H 0.8942 0.8664 0.7563 0.106 Uiso 1 1 calc R . .
H39B H 0.7692 0.8644 0.7548 0.106 Uiso 1 1 calc R . .
H39C H 0.8305 0.8468 0.6642 0.106 Uiso 1 1 calc R . .
C40 C 0.9925(6) 0.6626(3) 0.5641(5) 0.0383(14) Uani 1 1 d U . .
H40 H 0.9190 0.6501 0.5663 0.046 Uiso 1 1 calc R . .
C41 C 1.0626(11) 0.6185(4) 0.5777(9) 0.094(4) Uani 1 1 d U . .
H41A H 1.1344 0.6278 0.5641 0.141 Uiso 1 1 calc R . .
H41B H 1.0392 0.5918 0.5348 0.141 Uiso 1 1 calc R . .
H41C H 1.0601 0.6069 0.6433 0.141 Uiso 1 1 calc R . .
C42 C 1.0047(12) 0.6844(4) 0.4678(7) 0.089(3) Uani 1 1 d U . .
H42A H 1.0784 0.6925 0.4592 0.133 Uiso 1 1 calc R . .
H42B H 0.9625 0.7147 0.4614 0.133 Uiso 1 1 calc R . .
H42C H 0.9812 0.6603 0.4196 0.133 Uiso 1 1 calc R . .
C43 C 0.5820(4) 0.6505(2) 0.5839(4) 0.0246(11) Uani 1 1 d U . .
C44 C 0.5833(5) 0.6090(2) 0.5239(4) 0.0273(11) Uani 1 1 d U . .
C45 C 0.4893(5) 0.5835(3) 0.5087(5) 0.0338(13) Uani 1 1 d U . .
H45 H 0.4872 0.5554 0.4680 0.041 Uiso 1 1 calc R . .
C46 C 0.3996(5) 0.5982(3) 0.5513(5) 0.0363(14) Uani 1 1 d U . .
H46 H 0.3358 0.5811 0.5380 0.044 Uiso 1 1 calc R . .
C47 C 0.4022(5) 0.6379(3) 0.6136(5) 0.0354(14) Uani 1 1 d U . .
H47 H 0.3407 0.6467 0.6452 0.043 Uiso 1 1 calc R . .
C48 C 0.4931(5) 0.6650(2) 0.6306(5) 0.0301(12) Uani 1 1 d U . .
C49 C 0.4967(5) 0.7076(3) 0.7010(5) 0.0385(14) Uani 1 1 d U . .
H49 H 0.5705 0.7198 0.7063 0.046 Uiso 1 1 calc R . .
C50 C 0.4665(11) 0.6907(4) 0.7979(6) 0.087(3) Uani 1 1 d U . .
H50A H 0.3939 0.6792 0.7950 0.131 Uiso 1 1 calc R . .
H50B H 0.4737 0.7186 0.8423 0.131 Uiso 1 1 calc R . .
H50C H 0.5125 0.6635 0.8192 0.131 Uiso 1 1 calc R . .
C51 C 0.4283(8) 0.7509(3) 0.6702(7) 0.062(2) Uani 1 1 d U . .
H51A H 0.3547 0.7417 0.6751 0.094 Uiso 1 1 calc R . .
H51B H 0.4419 0.7595 0.6045 0.094 Uiso 1 1 calc R . .
H51C H 0.4440 0.7796 0.7110 0.094 Uiso 1 1 calc R . .
C52 C 0.6842(5) 0.5919(2) 0.4812(5) 0.0307(12) Uani 1 1 d U . .
H52 H 0.7431 0.6013 0.5261 0.037 Uiso 1 1 calc R . .
C53 C 0.6875(6) 0.5353(3) 0.4682(5) 0.0419(16) Uani 1 1 d U . .
H53A H 0.6733 0.5190 0.5283 0.063 Uiso 1 1 calc R . .
H53B H 0.7567 0.5254 0.4478 0.063 Uiso 1 1 calc R . .
H53C H 0.6344 0.5253 0.4202 0.063 Uiso 1 1 calc R . .
C54 C 0.7029(6) 0.6176(3) 0.3863(5) 0.0469(18) Uani 1 1 d U . .
H54A H 0.6475 0.6082 0.3401 0.070 Uiso 1 1 calc R . .
H54B H 0.7708 0.6073 0.3632 0.070 Uiso 1 1 calc R . .
H54C H 0.7024 0.6537 0.3951 0.070 Uiso 1 1 calc R . .

loop_
_atom_site_aniso_label
_atom_site_aniso_U_11
_atom_site_aniso_U_22
_atom_site_aniso_U_33
_atom_site_aniso_U_23
_atom_site_aniso_U_13
_atom_site_aniso_U_12
Pt1 0.01788(10) 0.01642(10) 0.01866(10) 0.00159(8) -0.00026(7) 0.00040(8)
N1 0.018(2) 0.022(2) 0.027(2) 0.0044(18) -0.0010(17) -0.0002(17)
C1 0.016(2) 0.022(3) 0.021(2) -0.0022(19) 0.0016(18) -0.0010(19)
N2 0.016(2) 0.025(2) 0.024(2) 0.0060(18) 0.0009(17) -0.0036(17)
C2 0.023(3) 0.024(3) 0.032(3) 0.009(2) -0.004(2) -0.001(2)
N3 0.026(2) 0.020(2) 0.028(2) 0.0030(18) -0.0020(18) -0.0035(18)
C3 0.018(2) 0.031(3) 0.031(3) 0.012(2) -0.003(2) -0.003(2)
N4 0.023(2) 0.023(2) 0.027(2) 0.0049(19) -0.0051(18) -0.0021(18)
C4 0.017(2) 0.029(3) 0.028(3) 0.002(2) 0.001(2) 0.004(2)
C5 0.018(2) 0.031(3) 0.033(3) 0.006(2) -0.003(2) 0.000(2)
C6 0.021(3) 0.044(4) 0.042(3) 0.007(3) -0.001(2) -0.003(2)
C7 0.020(3) 0.054(4) 0.045(4) 0.009(3) 0.009(3) 0.006(3)
C8 0.033(3) 0.045(4) 0.041(4) -0.002(3) 0.007(3) 0.011(3)
C9 0.024(3) 0.033(3) 0.041(3) -0.004(2) 0.000(2) 0.009(2)
C10 0.038(4) 0.041(4) 0.058(4) -0.019(3) 0.002(3) 0.003(3)
C11 0.064(6) 0.039(4) 0.119(8) -0.018(5) 0.007(5) 0.001(4)
C12 0.095(8) 0.083(7) 0.083(7) -0.016(5) -0.046(6) -0.007(6)
C13 0.026(3) 0.029(3) 0.036(3) 0.002(2) -0.002(2) -0.002(2)
C14 0.033(3) 0.037(3) 0.041(4) -0.004(3) -0.009(3) 0.004(3)
C15 0.046(4) 0.034(4) 0.047(4) -0.003(3) -0.017(3) -0.001(3)
C16 0.019(2) 0.030(3) 0.021(2) 0.005(2) 0.0036(19) 0.001(2)
C17 0.027(3) 0.032(3) 0.024(3) 0.004(2) 0.002(2) 0.003(2)
C18 0.033(3) 0.041(4) 0.033(3) 0.000(3) 0.007(2) 0.009(3)
C19 0.024(3) 0.053(4) 0.037(3) 0.005(3) 0.009(2) 0.011(3)
C20 0.022(3) 0.043(3) 0.034(3) 0.006(3) 0.000(2) 0.000(2)
C21 0.020(2) 0.032(3) 0.027(3) 0.007(2) 0.002(2) -0.002(2)
C22 0.021(3) 0.036(3) 0.033(3) 0.000(2) -0.002(2) -0.004(2)
C23 0.055(5) 0.050(4) 0.035(3) -0.003(3) 0.005(3) -0.021(4)
C24 0.036(4) 0.036(4) 0.046(4) 0.006(3) -0.003(3) -0.010(3)
C25 0.029(3) 0.035(3) 0.032(3) -0.003(3) 0.004(2) -0.005(2)
C26 0.078(6) 0.036(4) 0.050(4) 0.006(3) -0.007(4) -0.015(4)
C27 0.047(4) 0.044(4) 0.042(4) 0.002(3) -0.011(3) -0.009(3)
C28 0.020(2) 0.020(2) 0.027(3) -0.002(2) 0.001(2) -0.0018(19)
C29 0.030(3) 0.030(3) 0.039(3) 0.012(3) -0.004(2) -0.002(2)
C30 0.029(3) 0.030(3) 0.036(3) 0.009(2) -0.008(2) 0.001(2)
C31 0.022(2) 0.029(3) 0.029(3) 0.003(2) -0.001(2) -0.007(2)
C32 0.027(3) 0.030(3) 0.033(3) 0.004(2) 0.001(2) -0.003(2)
C33 0.024(3) 0.043(4) 0.044(4) 0.004(3) 0.003(3) -0.003(3)
C34 0.025(3) 0.048(4) 0.040(3) 0.004(3) -0.003(3) -0.015(3)
C35 0.036(3) 0.038(3) 0.038(3) -0.001(3) -0.003(3) -0.013(3)
C36 0.031(3) 0.028(3) 0.035(3) 0.001(2) 0.005(2) -0.008(2)
C37 0.037(3) 0.038(3) 0.053(4) -0.013(3) 0.008(3) -0.007(3)
C38 0.083(6) 0.059(5) 0.054(4) -0.001(4) 0.028(4) 0.005(5)
C39 0.073(6) 0.060(5) 0.081(6) 0.017(5) 0.022(5) 0.026(5)
C40 0.040(4) 0.031(3) 0.043(3) -0.003(3) 0.006(3) -0.002(3)
C41 0.134(9) 0.056(6) 0.090(7) -0.024(5) -0.031(7) 0.046(6)
C42 0.169(11) 0.054(6) 0.043(4) -0.008(4) 0.008(6) -0.008(6)
C43 0.018(2) 0.027(3) 0.028(3) 0.004(2) -0.008(2) 0.001(2)
C44 0.027(3) 0.030(3) 0.025(3) 0.000(2) -0.005(2) 0.000(2)
C45 0.031(3) 0.033(3) 0.036(3) -0.001(3) -0.007(2) -0.005(2)
C46 0.022(3) 0.039(3) 0.047(4) 0.000(3) -0.010(2) -0.007(2)
C47 0.020(3) 0.040(3) 0.045(4) 0.001(3) -0.002(2) 0.004(2)
C48 0.022(3) 0.035(3) 0.034(3) 0.000(2) -0.006(2) 0.006(2)
C49 0.029(3) 0.043(4) 0.044(4) -0.009(3) 0.000(3) 0.009(3)
C50 0.158(10) 0.067(6) 0.037(4) 0.001(4) -0.001(5) 0.021(7)
C51 0.083(6) 0.046(5) 0.058(5) 0.001(4) -0.003(5) 0.022(4)
C52 0.025(3) 0.036(3) 0.031(3) -0.005(2) -0.001(2) -0.002(2)
C53 0.048(4) 0.038(3) 0.040(4) -0.002(3) 0.008(3) 0.006(3)
C54 0.051(4) 0.049(4) 0.042(4) 0.007(3) 0.013(3) 0.006(3)

loop_
_atom_type_symbol
_atom_type_description
_atom_type_scat_dispersion_real
_atom_type_scat_dispersion_imag
_atom_type_scat_source
C C 0.0033 0.0016 'International Tables Vol C Tables 4.2.6.8 and 6.1.1.4'
H H 0.0000 0.0000 'International Tables Vol C Tables 4.2.6.8 and 6.1.1.4'
N N 0.0061 0.0033 'International Tables Vol C Tables 4.2.6.8 and 6.1.1.4'
Pt Pt -1.7033 8.3905 'International Tables Vol C Tables 4.2.6.8 and 6.1.1.4'

loop_
_geom_angle_atom_site_label_1
_geom_angle_atom_site_label_2
_geom_angle_atom_site_label_3
_geom_angle
_geom_angle_site_symmetry_1
_geom_angle_site_symmetry_3
_geom_angle_publ_flag
C28 Pt1 C1 178.3(2) . . ?
C1 N1 C2 111.7(5) . . ?
C1 N1 C4 126.7(5) . . ?
C2 N1 C4 121.6(5) . . ?
N2 C1 N1 102.2(4) . . ?
N2 C1 Pt1 127.9(4) . . ?
N1 C1 Pt1 129.9(4) . . ?
C1 N2 C3 111.3(5) . . ?
C1 N2 C16 127.4(5) . . ?
C3 N2 C16 120.9(5) . . ?
C3 C2 N1 107.1(5) . . ?
C28 N3 C29 111.9(5) . . ?
C28 N3 C31 125.6(5) . . ?
C29 N3 C31 122.4(5) . . ?
C2 C3 N2 107.7(5) . . ?
C28 N4 C30 112.3(5) . . ?
C28 N4 C43 126.1(5) . . ?
C30 N4 C43 121.5(5) . . ?
C5 C4 C9 123.2(5) . . ?
C5 C4 N1 119.1(5) . . ?
C9 C4 N1 117.5(5) . . ?
C4 C5 C6 116.8(6) . . ?
C4 C5 C13 122.1(5) . . ?
C6 C5 C13 121.1(6) . . ?
C7 C6 C5 121.0(6) . . ?
C8 C7 C6 120.5(6) . . ?
C7 C8 C9 121.6(7) . . ?
C8 C9 C4 116.8(6) . . ?
C8 C9 C10 121.4(6) . . ?
C4 C9 C10 121.8(6) . . ?
C11 C10 C9 113.1(7) . . ?
C11 C10 C12 112.6(8) . . ?
C9 C10 C12 109.9(7) . . ?
C14 C13 C5 111.2(5) . . ?
C14 C13 C15 109.6(5) . . ?
C5 C13 C15 112.9(5) . . ?
C21 C16 C17 122.7(5) . . ?
C21 C16 N2 119.2(5) . . ?
C17 C16 N2 117.7(5) . . ?
C18 C17 C16 117.5(6) . . ?
C18 C17 C25 120.3(6) . . ?
C16 C17 C25 122.1(5) . . ?
C19 C18 C17 120.7(6) . . ?
C20 C19 C18 120.1(6) . . ?
C19 C20 C21 121.2(6) . . ?
C20 C21 C16 117.8(6) . . ?
C20 C21 C22 121.5(6) . . ?
C16 C21 C22 120.8(5) . . ?
C24 C22 C23 110.6(6) . . ?
C24 C22 C21 113.5(5) . . ?
C23 C22 C21 110.0(6) . . ?
C17 C25 C27 111.4(5) . . ?
C17 C25 C26 110.4(6) . . ?
C27 C25 C26 112.0(6) . . ?
N3 C28 N4 101.8(5) . . ?
N3 C28 Pt1 129.7(4) . . ?
N4 C28 Pt1 128.5(4) . . ?
C30 C29 N3 107.0(5) . . ?
C29 C30 N4 107.0(5) . . ?
C32 C31 C36 122.8(6) . . ?
C32 C31 N3 118.4(5) . . ?
C36 C31 N3 118.7(6) . . ?
C31 C32 C33 117.7(6) . . ?
C31 C32 C40 121.1(6) . . ?
C33 C32 C40 121.2(6) . . ?
C34 C33 C32 120.7(6) . . ?
C35 C34 C33 120.0(6) . . ?
C34 C35 C36 121.5(7) . . ?
C35 C36 C31 117.2(6) . . ?
C35 C36 C37 120.4(6) . . ?
C31 C36 C37 122.3(6) . . ?
C39 C37 C36 112.3(6) . . ?
C39 C37 C38 107.2(7) . . ?
C36 C37 C38 110.5(7) . . ?
C41 C40 C42 110.2(9) . . ?
C41 C40 C32 114.1(7) . . ?
C42 C40 C32 111.4(6) . . ?
C48 C43 C44 122.5(5) . . ?
C48 C43 N4 118.5(5) . . ?
C44 C43 N4 118.7(5) . . ?
C45 C44 C43 117.0(6) . . ?
C45 C44 C52 122.1(6) . . ?
C43 C44 C52 120.8(5) . . ?
C46 C45 C44 121.5(6) . . ?
C45 C46 C47 120.0(6) . . ?
C46 C47 C48 121.1(6) . . ?
C47 C48 C43 117.8(6) . . ?
C47 C48 C49 121.0(6) . . ?
C43 C48 C49 121.1(6) . . ?
C50 C49 C51 109.1(7) . . ?
C50 C49 C48 111.6(7) . . ?
C51 C49 C48 112.9(6) . . ?
C44 C52 C53 112.1(5) . . ?
C44 C52 C54 112.0(5) . . ?
C53 C52 C54 109.7(6) . . ?

loop_
_geom_bond_atom_site_label_1
_geom_bond_atom_site_label_2
_geom_bond_distance
_geom_bond_site_symmetry_2
_geom_bond_publ_flag
Pt1 C28 1.968(6) . ?
Pt1 C1 1.985(6) . ?
N1 C1 1.384(7) . ?
N1 C2 1.392(7) . ?
N1 C4 1.439(7) . ?
C1 N2 1.378(7) . ?
N2 C3 1.396(7) . ?
N2 C16 1.433(7) . ?
C2 C3 1.316(8) . ?
N3 C28 1.376(7) . ?
N3 C29 1.392(8) . ?
N3 C31 1.446(7) . ?
N4 C28 1.381(7) . ?
N4 C30 1.381(8) . ?
N4 C43 1.441(7) . ?
C4 C5 1.391(8) . ?
C4 C9 1.411(9) . ?
C5 C6 1.404(9) . ?
C5 C13 1.510(9) . ?
C6 C7 1.379(10) . ?
C7 C8 1.372(10) . ?
C8 C9 1.385(9) . ?
C9 C10 1.514(10) . ?
C10 C11 1.515(11) . ?
C10 C12 1.523(13) . ?
C13 C14 1.508(9) . ?
C13 C15 1.538(9) . ?
C16 C21 1.390(8) . ?
C16 C17 1.398(9) . ?
C17 C18 1.395(8) . ?
C17 C25 1.521(9) . ?
C18 C19 1.384(10) . ?
C19 C20 1.384(10) . ?
C20 C21 1.384(8) . ?
C21 C22 1.533(9) . ?
C22 C24 1.517(9) . ?
C22 C23 1.521(9) . ?
C25 C27 1.521(10) . ?
C25 C26 1.530(10) . ?
C29 C30 1.329(9) . ?
C31 C32 1.388(9) . ?
C31 C36 1.406(9) . ?
C32 C33 1.395(9) . ?
C32 C40 1.512(9) . ?
C33 C34 1.389(10) . ?
C34 C35 1.380(10) . ?
C35 C36 1.383(9) . ?
C36 C37 1.519(10) . ?
C37 C39 1.518(12) . ?
C37 C38 1.535(11) . ?
C40 C41 1.496(11) . ?
C40 C42 1.498(12) . ?
C43 C48 1.394(9) . ?
C43 C44 1.404(9) . ?
C44 C45 1.395(9) . ?
C44 C52 1.519(9) . ?
C45 C46 1.376(10) . ?
C46 C47 1.385(10) . ?
C47 C48 1.387(9) . ?
C48 C49 1.517(9) . ?
C49 C50 1.508(12) . ?
C49 C51 1.512(10) . ?
C52 C53 1.533(9) . ?
C52 C54 1.538(10) . ?

loop_
_geom_torsion_atom_site_label_1
_geom_torsion_atom_site_label_2
_geom_torsion_atom_site_label_3
_geom_torsion_atom_site_label_4
_geom_torsion
_geom_torsion_site_symmetry_1
_geom_torsion_site_symmetry_2
_geom_torsion_site_symmetry_3
_geom_torsion_site_symmetry_4
_geom_torsion_publ_flag
C2 N1 C1 N2 0.6(6) . . . . ?
C4 N1 C1 N2 -176.9(5) . . . . ?
C2 N1 C1 Pt1 -178.9(4) . . . . ?
C4 N1 C1 Pt1 3.7(8) . . . . ?
C28 Pt1 C1 N2 -11(8) . . . . ?
C28 Pt1 C1 N1 168(7) . . . . ?
N1 C1 N2 C3 -0.2(6) . . . . ?
Pt1 C1 N2 C3 179.3(4) . . . . ?
N1 C1 N2 C16 172.2(5) . . . . ?
Pt1 C1 N2 C16 -8.3(8) . . . . ?
C1 N1 C2 C3 -0.7(7) . . . . ?
C4 N1 C2 C3 176.8(5) . . . . ?
N1 C2 C3 N2 0.6(7) . . . . ?
C1 N2 C3 C2 -0.3(7) . . . . ?
C16 N2 C3 C2 -173.2(5) . . . . ?
C1 N1 C4 C5 84.4(7) . . . . ?
C2 N1 C4 C5 -92.8(7) . . . . ?
C1 N1 C4 C9 -100.2(7) . . . . ?
C2 N1 C4 C9 82.6(7) . . . . ?
C9 C4 C5 C6 2.1(9) . . . . ?
N1 C4 C5 C6 177.2(5) . . . . ?
C9 C4 C5 C13 -177.1(6) . . . . ?
N1 C4 C5 C13 -2.1(9) . . . . ?
C4 C5 C6 C7 -1.4(10) . . . . ?
C13 C5 C6 C7 177.8(6) . . . . ?
C5 C6 C7 C8 -1.0(11) . . . . ?
C6 C7 C8 C9 2.8(11) . . . . ?
C7 C8 C9 C4 -2.1(10) . . . . ?
C7 C8 C9 C10 178.6(7) . . . . ?
C5 C4 C9 C8 -0.4(10) . . . . ?
N1 C4 C9 C8 -175.5(6) . . . . ?
C5 C4 C9 C10 178.9(6) . . . . ?
N1 C4 C9 C10 3.7(9) . . . . ?
C8 C9 C10 C11 47.3(11) . . . . ?
C4 C9 C10 C11 -131.9(8) . . . . ?
C8 C9 C10 C12 -79.5(9) . . . . ?
C4 C9 C10 C12 101.3(9) . . . . ?
C4 C5 C13 C14 -95.8(7) . . . . ?
C6 C5 C13 C14 85.0(7) . . . . ?
C4 C5 C13 C15 140.5(6) . . . . ?
C6 C5 C13 C15 -38.7(8) . . . . ?
C1 N2 C16 C21 106.3(7) . . . . ?
C3 N2 C16 C21 -81.9(7) . . . . ?
C1 N2 C16 C17 -80.7(7) . . . . ?
C3 N2 C16 C17 91.1(7) . . . . ?
C21 C16 C17 C18 2.3(9) . . . . ?
N2 C16 C17 C18 -170.5(5) . . . . ?
C21 C16 C17 C25 179.8(6) . . . . ?
N2 C16 C17 C25 7.1(8) . . . . ?
C16 C17 C18 C19 -1.5(9) . . . . ?
C25 C17 C18 C19 -179.1(6) . . . . ?
C17 C18 C19 C20 -0.3(10) . . . . ?
C18 C19 C20 C21 1.5(10) . . . . ?
C19 C20 C21 C16 -0.8(9) . . . . ?
C19 C20 C21 C22 179.7(6) . . . . ?
C17 C16 C21 C20 -1.1(9) . . . . ?
N2 C16 C21 C20 171.5(5) . . . . ?
C17 C16 C21 C22 178.4(5) . . . . ?
N2 C16 C21 C22 -8.9(8) . . . . ?
C20 C21 C22 C24 -23.6(8) . . . . ?
C16 C21 C22 C24 156.9(6) . . . . ?
C20 C21 C22 C23 100.9(7) . . . . ?
C16 C21 C22 C23 -78.6(7) . . . . ?
C18 C17 C25 C27 70.7(8) . . . . ?
C16 C17 C25 C27 -106.8(7) . . . . ?
C18 C17 C25 C26 -54.4(8) . . . . ?
C16 C17 C25 C26 128.1(7) . . . . ?
C29 N3 C28 N4 0.9(7) . . . . ?
C31 N3 C28 N4 -176.1(5) . . . . ?
C29 N3 C28 Pt1 -178.7(5) . . . . ?
C31 N3 C28 Pt1 4.3(9) . . . . ?
C30 N4 C28 N3 -1.1(7) . . . . ?
C43 N4 C28 N3 -178.6(5) . . . . ?
C30 N4 C28 Pt1 178.5(5) . . . . ?
C43 N4 C28 Pt1 1.0(9) . . . . ?
C1 Pt1 C28 N3 147(7) . . . . ?
C1 Pt1 C28 N4 -33(8) . . . . ?
C28 N3 C29 C30 -0.4(8) . . . . ?
C31 N3 C29 C30 176.7(6) . . . . ?
N3 C29 C30 N4 -0.3(8) . . . . ?
C28 N4 C30 C29 0.9(8) . . . . ?
C43 N4 C30 C29 178.6(6) . . . . ?
C28 N3 C31 C32 79.0(8) . . . . ?
C29 N3 C31 C32 -97.7(7) . . . . ?
C28 N3 C31 C36 -104.8(7) . . . . ?
C29 N3 C31 C36 78.5(8) . . . . ?
C36 C31 C32 C33 1.8(9) . . . . ?
N3 C31 C32 C33 177.7(6) . . . . ?
C36 C31 C32 C40 -175.6(6) . . . . ?
N3 C31 C32 C40 0.3(9) . . . . ?
C31 C32 C33 C34 -2.2(10) . . . . ?
C40 C32 C33 C34 175.2(6) . . . . ?
C32 C33 C34 C35 0.5(11) . . . . ?
C33 C34 C35 C36 1.6(11) . . . . ?
C34 C35 C36 C31 -2.0(10) . . . . ?
C34 C35 C36 C37 178.7(7) . . . . ?
C32 C31 C36 C35 0.3(10) . . . . ?
N3 C31 C36 C35 -175.7(6) . . . . ?
C32 C31 C36 C37 179.6(6) . . . . ?
N3 C31 C36 C37 3.6(9) . . . . ?
C35 C36 C37 C39 70.9(10) . . . . ?
C31 C36 C37 C39 -108.3(8) . . . . ?
C35 C36 C37 C38 -48.7(9) . . . . ?
C31 C36 C37 C38 132.0(7) . . . . ?
C31 C32 C40 C41 -143.1(9) . . . . ?
C33 C32 C40 C41 39.6(11) . . . . ?
C31 C32 C40 C42 91.3(9) . . . . ?
C33 C32 C40 C42 -86.0(10) . . . . ?
C28 N4 C43 C48 95.8(7) . . . . ?
C30 N4 C43 C48 -81.5(7) . . . . ?
C28 N4 C43 C44 -89.9(7) . . . . ?
C30 N4 C43 C44 92.8(7) . . . . ?
C48 C43 C44 C45 3.0(9) . . . . ?
N4 C43 C44 C45 -171.0(5) . . . . ?
C48 C43 C44 C52 -174.6(6) . . . . ?
N4 C43 C44 C52 11.4(8) . . . . ?
C43 C44 C45 C46 -0.6(10) . . . . ?
C52 C44 C45 C46 177.0(6) . . . . ?
C44 C45 C46 C47 -2.5(11) . . . . ?
C45 C46 C47 C48 3.2(11) . . . . ?
C46 C47 C48 C43 -0.8(10) . . . . ?
C46 C47 C48 C49 -178.2(6) . . . . ?
C44 C43 C48 C47 -2.4(9) . . . . ?
N4 C43 C48 C47 171.7(6) . . . . ?
C44 C43 C48 C49 175.1(6) . . . . ?
N4 C43 C48 C49 -10.9(9) . . . . ?
C47 C48 C49 C50 57.2(10) . . . . ?
C43 C48 C49 C50 -120.1(8) . . . . ?
C47 C48 C49 C51 -66.1(9) . . . . ?
C43 C48 C49 C51 116.5(8) . . . . ?
C45 C44 C52 C53 -30.1(8) . . . . ?
C43 C44 C52 C53 147.4(6) . . . . ?
C45 C44 C52 C54 93.6(8) . . . . ?
C43 C44 C52 C54 -88.9(7) . . . . ?

loop_
_cod_related_entry_id
_cod_related_entry_database
_cod_related_entry_code
1 ChemSpider 30653174
